data_1551444
loop_
_publ_author_name
'Benaicha, Bouabdellah'
'Van Do, Khanh'
'Yangui, Aymen'
'Pittala, Narsimhulu'
'Lusson, Alain'
'Sy, Mouhamadou'
'Bouchez, Guillaume'
'Fourati, Houcem'
'G\'omez-Garc\'ia, Carlos J.'
'Triki, Smail'
'Boukheddaden, Kamel'

_publ_section_title
;
 Interplay between spin-crossover and luminescence in a multifunctional
 single crystal iron(ii) complex: towards a new generation of molecular
 sensors
;
_journal_name_full 'Chemical Science'
_journal_paper_doi 10.1039/C9SC02331C
_journal_year 2019
_chemical_formula_sum 'C54 H33 Fe0.5 N18 O6 S'
_chemical_formula_weight 1089.97
_space_group_IT_number 14
_space_group_name_Hall '-P 2ybc'
_space_group_name_H-M_alt 'P 1 21/c 1'
_symmetry_cell_setting monoclinic
_symmetry_Int_Tables_number 14
_symmetry_space_group_name_Hall '-P 2ybc'
_symmetry_space_group_name_H-M 'P 1 21/c 1'
_atom_sites_solution_hydrogens geom
_audit_creation_date 2017-07-25T12:16:11-00:00
_audit_creation_method 'WinGX routine CIF_UPDATE'
_audit_update_record
;
2017-07-27 deposited with the CCDC.    2019-06-14 downloaded from the CCDC.
;
_cell_angle_alpha 90
_cell_angle_beta 90.474(5)
_cell_angle_gamma 90
_cell_formula_units_Z 4
_cell_length_a 8.9139(4)
_cell_length_b 15.9285(9)
_cell_length_c 35.1158(18)
_cell_measurement_reflns_used 4496
_cell_measurement_temperature 100(2)
_cell_measurement_theta_max 28.63
_cell_measurement_theta_min 3.617
_cell_volume 4985.7(4)
_computing_cell_refinement
;
        CrysAlisPro, Agilent Technologies,
        Version 1.171.37.34i (release 04-08-2014 CrysAlis171 .NET)
        (compiled Aug  4 2014,14:34:23)
;
_computing_data_collection
;
        CrysAlisPro, Agilent Technologies,
        Version 1.171.37.34i (release 04-08-2014 CrysAlis171 .NET)
        (compiled Aug  4 2014,14:34:23)
;
_computing_data_reduction
;
        CrysAlisPro, Agilent Technologies,
        Version 1.171.37.34i (release 04-08-2014 CrysAlis171 .NET)
        (compiled Aug  4 2014,14:34:23)
;
_computing_structure_refinement 'SHELXL-2016/6 (Sheldrick, 2016)'
_diffrn_ambient_temperature 100(2)
_diffrn_detector 'CCD plate'
_diffrn_detector_area_resol_mean 8.3622
_diffrn_detector_type 'Sapphire2, large Be window'
_diffrn_measured_fraction_theta_full 0.992
_diffrn_measured_fraction_theta_max 0.835
_diffrn_measurement_device 'four-circle diffractometer'
_diffrn_measurement_device_type 'oxford xcalibur ccd'
_diffrn_measurement_method '\p scan'
_diffrn_orient_matrix_UB_11 0.0248039
_diffrn_orient_matrix_UB_12 0.019507
_diffrn_orient_matrix_UB_13 -0.0169785
_diffrn_orient_matrix_UB_21 0.01679
_diffrn_orient_matrix_UB_22 -0.0399594
_diffrn_orient_matrix_UB_23 -0.0078069
_diffrn_orient_matrix_UB_31 -0.0736984
_diffrn_orient_matrix_UB_32 -0.0026069
_diffrn_orient_matrix_UB_33 -0.0076686
_diffrn_radiation_monochromator graphite
_diffrn_radiation_probe x-ray
_diffrn_radiation_type MoK\a
_diffrn_radiation_wavelength 0.71073
_diffrn_reflns_av_R_equivalents 0.0838
_diffrn_reflns_av_unetI/netI 0.1594
_diffrn_reflns_Laue_measured_fraction_full 0.992
_diffrn_reflns_Laue_measured_fraction_max 0.835
_diffrn_reflns_limit_h_max 11
_diffrn_reflns_limit_h_min -12
_diffrn_reflns_limit_k_max 16
_diffrn_reflns_limit_k_min -21
_diffrn_reflns_limit_l_max 45
_diffrn_reflns_limit_l_min -28
_diffrn_reflns_number 21868
_diffrn_reflns_point_group_measured_fraction_full 0.992
_diffrn_reflns_point_group_measured_fraction_max 0.835
_diffrn_reflns_theta_full 25.242
_diffrn_reflns_theta_max 29.213
_diffrn_reflns_theta_min 3.43
_diffrn_source 'Enhance (Mo) X-ray Source'
_exptl_absorpt_coefficient_mu 0.278
_exptl_absorpt_correction_T_max 1
_exptl_absorpt_correction_T_min 0.80653
_exptl_absorpt_correction_type multi-scan
_exptl_absorpt_process_details
;
        CrysAlisPro, Agilent Technologies,
        Version 1.171.37.34i (release 04-08-2014 CrysAlis171 .NET)
        (compiled Aug  4 2014,14:34:23)
        Empirical absorption correction using spherical harmonics,
 implemented in SCALE3 ABSPACK scaling algorithm.
;
_exptl_crystal_colour pink
_exptl_crystal_density_diffrn 1.452
_exptl_crystal_density_meas ?
_exptl_crystal_description prism
_exptl_crystal_F_000 2240
_exptl_crystal_size_max 0.28
_exptl_crystal_size_mid 0.12
_exptl_crystal_size_min 0.09
_refine_diff_density_max 0.688
_refine_diff_density_min -1.345
_refine_diff_density_rms 0.181
_refine_ls_extinction_method none
_refine_ls_goodness_of_fit_ref 1.092
_refine_ls_hydrogen_treatment noref
_refine_ls_matrix_type full
_refine_ls_number_parameters 721
_refine_ls_number_reflns 11291
_refine_ls_number_restraints 0
_refine_ls_restrained_S_all 1.092
_refine_ls_R_factor_all 0.1757
_refine_ls_R_factor_gt 0.0948
_refine_ls_shift/su_max 0.001
_refine_ls_shift/su_mean 0
_refine_ls_structure_factor_coef Fsqd
_refine_ls_weighting_details 'w=1/[\s^2^(Fo^2^)+(0.0929P)^2^] where P=(Fo^2^+2Fc^2^)/3'
_refine_ls_weighting_scheme calc
_refine_ls_wR_factor_gt 0.1837
_refine_ls_wR_factor_ref 0.2549
_reflns_Friedel_coverage 0
_reflns_number_gt 6248
_reflns_number_total 11291
_reflns_threshold_expression 'I > 2\s(I)'
_cod_data_source_file c9sc02331c2.cif
_cod_data_source_block dc100k
_cod_depositor_comments
;
The following automatic conversions were performed:

'_exptl_crystal_density_meas' value 'not measured' was changed to '?'
- the value is perceived as not measured.

Automatic conversion script
Id: cif_fix_values 4973 2017-02-22 13:04:09Z antanas 
;
_cod_original_sg_symbol_H-M 'P 21/c'
_cod_original_formula_sum 'C54 H33 Fe0.50 N18 O6 S'
_cod_database_code 1551444
_shelx_estimated_absorpt_t_min 0.926
_shelx_estimated_absorpt_t_max 0.975

loop_
_symmetry_equiv_pos_as_xyz
'x, y, z'
'-x, y+1/2, -z+1/2'
'-x, -y, -z'
'x, -y-1/2, z-1/2'

loop_
_atom_site_label
_atom_site_type_symbol
_atom_site_fract_x
_atom_site_fract_y
_atom_site_fract_z
_atom_site_U_iso_or_equiv
_atom_site_adp_type
_atom_site_occupancy
_atom_site_site_symmetry_order
_atom_site_calc_flag
_atom_site_refinement_flags_posn
_atom_site_refinement_flags_adp
_atom_site_refinement_flags_occupancy
C1 C -0.2223(5) 0.0711(3) 0.05460(14) 0.0163(11) Uani 1 1 d . . .
H1 H -0.256883 0.113474 0.037631 0.02 Uiso 1 1 calc R U .
C2 C -0.1886(6) -0.0055(3) 0.10499(14) 0.0158(11) Uani 1 1 d . . .
H2 H -0.195922 -0.025981 0.130307 0.019 Uiso 1 1 calc R U .
C3 C -0.3155(6) 0.1937(3) 0.12192(14) 0.0182(12) Uani 1 1 d . . .
C4 C -0.4352(6) 0.2451(3) 0.13954(14) 0.0194(12) Uani 1 1 d . . .
C5 C -0.4025(7) 0.3274(3) 0.15118(15) 0.0249(13) Uani 1 1 d . . .
H5 H -0.30403 0.349272 0.148345 0.03 Uiso 1 1 calc R U .
C6 C -0.5143(7) 0.3768(3) 0.16682(16) 0.0247(13) Uani 1 1 d . . .
H6 H -0.491162 0.432538 0.174554 0.03 Uiso 1 1 calc R U .
C7 C -0.6558(7) 0.3475(4) 0.17133(15) 0.0256(13) Uani 1 1 d . . .
H7 H -0.729636 0.382848 0.182335 0.031 Uiso 1 1 calc R U .
C8 C -0.6957(6) 0.2647(4) 0.15985(15) 0.0242(13) Uani 1 1 d . . .
C9 C -0.8429(6) 0.2311(4) 0.16342(16) 0.0265(14) Uani 1 1 d . . .
H9 H -0.920269 0.265335 0.173551 0.032 Uiso 1 1 calc R U .
C10 C -0.8752(6) 0.1509(4) 0.15261(15) 0.0241(13) Uani 1 1 d . . .
H10 H -0.973846 0.12942 0.155641 0.029 Uiso 1 1 calc R U .
C11 C -0.7632(6) 0.1001(4) 0.13704(15) 0.0201(12) Uani 1 1 d . . .
H11 H -0.786798 0.04435 0.129476 0.024 Uiso 1 1 calc R U .
C12 C -0.6196(6) 0.1296(3) 0.13253(14) 0.0168(11) Uani 1 1 d . . .
C13 C -0.5078(6) 0.0769(3) 0.11394(14) 0.0145(11) Uani 1 1 d . . .
C14 C -0.5844(6) 0.2129(3) 0.14378(14) 0.0163(11) Uani 1 1 d . . .
C15 C 0.2204(5) 0.1400(3) 0.00173(15) 0.0153(11) Uani 1 1 d . . .
H15 H 0.264331 0.126089 -0.022007 0.018 Uiso 1 1 calc R U .
C16 C 0.1631(6) 0.2067(4) 0.05450(15) 0.0219(12) Uani 1 1 d . . .
H16 H 0.159218 0.248239 0.073882 0.026 Uiso 1 1 calc R U .
C17 C 0.4939(6) 0.2665(3) 0.02496(15) 0.0159(11) Uani 1 1 d . . .
C18 C 0.6003(6) 0.3285(3) 0.01075(15) 0.0181(11) Uani 1 1 d . . .
C19 C 0.7454(6) 0.3291(3) 0.02439(16) 0.0199(12) Uani 1 1 d . . .
H19 H 0.774741 0.291392 0.044049 0.024 Uiso 1 1 calc R U .
C20 C 0.8500(6) 0.3856(3) 0.00915(17) 0.0247(13) Uani 1 1 d . . .
H20 H 0.950784 0.384218 0.018115 0.03 Uiso 1 1 calc R U .
C21 C 0.8103(6) 0.4422(3) -0.01814(17) 0.0256(13) Uani 1 1 d . . .
H21 H 0.882976 0.480074 -0.027829 0.031 Uiso 1 1 calc R U .
C22 C 0.6601(6) 0.4449(3) -0.03219(15) 0.0237(13) Uani 1 1 d . . .
C23 C 0.6114(7) 0.5028(4) -0.06028(16) 0.0286(14) Uani 1 1 d . . .
H23 H 0.681124 0.541783 -0.070396 0.034 Uiso 1 1 calc R U .
C24 C 0.4655(7) 0.5038(3) -0.07326(15) 0.0269(13) Uani 1 1 d . . .
H24 H 0.435209 0.543574 -0.091977 0.032 Uiso 1 1 calc R U .
C25 C 0.3610(7) 0.4460(3) -0.05882(16) 0.0239(13) Uani 1 1 d . . .
H25 H 0.26061 0.446071 -0.068108 0.029 Uiso 1 1 calc R U .
C26 C 0.4042(6) 0.3893(3) -0.03127(14) 0.0173(11) Uani 1 1 d . . .
C27 C 0.2931(6) 0.3306(3) -0.01677(14) 0.0168(11) Uani 1 1 d . . .
C28 C 0.5534(6) 0.3874(3) -0.01726(15) 0.0178(11) Uani 1 1 d . . .
C29 C 0.2252(6) -0.0721(3) 0.05392(13) 0.0137(11) Uani 1 1 d . . .
H29 H 0.267454 -0.019227 0.060507 0.016 Uiso 1 1 calc R U .
C30 C 0.1770(6) -0.2051(3) 0.05187(15) 0.0190(12) Uani 1 1 d . . .
H30 H 0.179072 -0.26347 0.057323 0.023 Uiso 1 1 calc R U .
C31 C 0.3136(6) -0.1435(3) 0.13613(14) 0.0158(11) Uani 1 1 d . . .
C32 C 0.4265(6) -0.1587(3) 0.16653(14) 0.0148(11) Uani 1 1 d . . .
C33 C 0.3861(6) -0.1489(3) 0.20426(15) 0.0223(12) Uani 1 1 d . . .
H33 H 0.286397 -0.132764 0.210201 0.027 Uiso 1 1 calc R U .
C34 C 0.4895(6) -0.1622(4) 0.23368(16) 0.0258(13) Uani 1 1 d . . .
H34 H 0.46037 -0.155132 0.259449 0.031 Uiso 1 1 calc R U .
C35 C 0.6321(6) -0.1854(4) 0.22523(16) 0.0253(13) Uani 1 1 d . . .
H35 H 0.702163 -0.193557 0.245435 0.03 Uiso 1 1 calc R U .
C36 C 0.6796(6) -0.1978(3) 0.18732(15) 0.0185(12) Uani 1 1 d . . .
C37 C 0.8260(6) -0.2239(3) 0.17751(16) 0.0225(13) Uani 1 1 d . . .
H37 H 0.897621 -0.233861 0.19719 0.027 Uiso 1 1 calc R U .
C38 C 0.8669(6) -0.2352(3) 0.14052(16) 0.0233(13) Uani 1 1 d . . .
H38 H 0.966058 -0.252421 0.134642 0.028 Uiso 1 1 calc R U .
C39 C 0.7620(6) -0.2212(3) 0.11115(16) 0.0195(12) Uani 1 1 d . . .
H39 H 0.790994 -0.22845 0.085382 0.023 Uiso 1 1 calc R U .
C40 C 0.6180(5) -0.1973(3) 0.11932(15) 0.0146(11) Uani 1 1 d . . .
C41 C 0.5107(5) -0.1832(3) 0.08796(14) 0.0128(10) Uani 1 1 d . . .
C42 C 0.5735(6) -0.1846(3) 0.15728(14) 0.0146(11) Uani 1 1 d . . .
C43 C 0.5909(6) 0.0604(3) 0.21705(16) 0.0216(12) Uani 1 1 d . . .
C44 C 0.5308(6) 0.0946(3) 0.25106(15) 0.0205(12) Uani 1 1 d . . .
C45 C 0.3725(7) 0.1077(3) 0.25120(16) 0.0239(13) Uani 1 1 d . . .
C46 C 0.6247(6) 0.1117(3) 0.28291(15) 0.0185(12) Uani 1 1 d . . .
C47 C 0.5769(6) 0.1198(4) 0.32079(16) 0.0234(13) Uani 1 1 d . . .
C48 C 0.4315(7) 0.0952(4) 0.33271(16) 0.0245(13) Uani 1 1 d . . .
C49 C 0.6750(7) 0.1473(3) 0.35072(17) 0.0243(13) Uani 1 1 d . . .
C50 C 0.8467(7) 0.1842(4) 0.23609(18) 0.0336(15) Uani 1 1 d . . .
H50A H 0.819414 0.152946 0.213002 0.05 Uiso 1 1 calc R U .
H50B H 0.951892 0.201717 0.234651 0.05 Uiso 1 1 calc R U .
H50C H 0.782505 0.233847 0.238272 0.05 Uiso 1 1 calc R U .
C51 C 0.9596(7) 0.9357(4) 0.38679(19) 0.0327(15) Uani 1 1 d . . .
C52 C 0.9896(8) 0.9987(5) 0.3584(2) 0.054(2) Uani 1 1 d . . .
H52A H 0.950497 0.979832 0.33371 0.081 Uiso 1 1 calc R U .
H52B H 1.098108 1.007592 0.356701 0.081 Uiso 1 1 calc R U .
H52C H 0.94064 1.05136 0.365595 0.081 Uiso 1 1 calc R U .
C53 C 0.0066(7) 0.9209(4) 0.2467(2) 0.0318(15) Uani 1 1 d . . .
C54 C 0.0034(6) 0.9737(4) 0.21289(17) 0.0288(14) Uani 1 1 d . . .
H54A H 0.044313 0.942431 0.191286 0.043 Uiso 1 1 calc R U .
H54B H 0.064066 1.024037 0.217435 0.043 Uiso 1 1 calc R U .
H54C H -0.100321 0.990055 0.207181 0.043 Uiso 1 1 calc R U .
N1 N -0.1296(4) 0.0098(2) 0.04578(11) 0.0128(9) Uani 1 1 d . . .
N2 N 0.1251(5) 0.0945(3) 0.02021(12) 0.0140(9) Uani 1 1 d . . .
N3 N 0.1234(4) -0.0849(3) 0.02779(12) 0.0143(9) Uani 1 1 d . . .
N4 N -0.1089(5) -0.0399(3) 0.07854(12) 0.0190(10) Uani 1 1 d . . .
N5 N 0.0896(5) 0.1360(3) 0.05435(13) 0.0240(11) Uani 1 1 d . . .
N6 N 0.0935(5) -0.1703(3) 0.02587(13) 0.0187(10) Uani 1 1 d . . .
N7 N -0.2603(5) 0.0641(3) 0.09160(11) 0.0140(9) Uani 1 1 d . . .
N8 N -0.3639(5) 0.1128(3) 0.11065(11) 0.0128(9) Uani 1 1 d . . .
N9 N 0.2466(5) 0.2111(3) 0.02216(12) 0.0154(9) Uani 1 1 d . . .
N10 N 0.3444(5) 0.2753(2) 0.01202(12) 0.0142(9) Uani 1 1 d . . .
N11 N 0.2606(5) -0.1465(3) 0.07012(11) 0.0144(9) Uani 1 1 d . . .
N12 N 0.3647(5) -0.1601(3) 0.09911(11) 0.0138(9) Uani 1 1 d . . .
N13 N 0.6384(6) 0.0332(3) 0.18963(13) 0.0270(11) Uani 1 1 d . . .
N14 N 0.2455(6) 0.1197(3) 0.25025(15) 0.0348(13) Uani 1 1 d . . .
N15 N 0.3181(6) 0.0714(3) 0.34399(16) 0.0395(14) Uani 1 1 d . . .
N16 N 0.7468(6) 0.1664(3) 0.37627(14) 0.0332(13) Uani 1 1 d . . .
N17 N 0.9320(8) 0.8863(4) 0.40970(18) 0.0524(17) Uani 1 1 d . . .
N18 N 0.0082(7) 0.8803(3) 0.27260(19) 0.0534(18) Uani 1 1 d . . .
S1 S 0.82152(16) 0.11776(10) 0.27728(4) 0.0283(4) Uani 1 1 d . . .
Fe1 Fe 0 0 0 0.0129(2) Uani 1 2 d S . P
O1 O -0.1883(4) 0.2153(2) 0.11675(12) 0.0264(9) Uani 1 1 d . . .
O2 O -0.5308(4) 0.0079(2) 0.10123(10) 0.0209(8) Uani 1 1 d . . .
O3 O 0.5264(4) 0.2092(2) 0.04651(11) 0.0236(9) Uani 1 1 d . . .
O4 O 0.1624(4) 0.3269(2) -0.02721(11) 0.0231(9) Uani 1 1 d . . .
O5 O 0.1865(4) -0.1182(2) 0.14114(10) 0.0201(8) Uani 1 1 d . . .
O6 O 0.5370(4) -0.1913(2) 0.05427(10) 0.0201(8) Uani 1 1 d . . .

loop_
_atom_site_aniso_label
_atom_site_aniso_U_11
_atom_site_aniso_U_22
_atom_site_aniso_U_33
_atom_site_aniso_U_23
_atom_site_aniso_U_13
_atom_site_aniso_U_12
C1 0.011(2) 0.026(3) 0.012(2) 0.003(2) -0.0003(19) 0.001(2)
C2 0.018(3) 0.015(3) 0.014(2) 0.004(2) 0.003(2) -0.004(2)
C3 0.019(3) 0.025(3) 0.011(2) 0.002(2) 0.000(2) 0.000(3)
C4 0.024(3) 0.024(3) 0.010(2) 0.004(2) 0.001(2) 0.003(3)
C5 0.035(3) 0.024(3) 0.015(3) 0.002(2) -0.001(2) -0.004(3)
C6 0.040(4) 0.013(3) 0.021(3) 0.000(2) 0.002(3) 0.004(3)
C7 0.037(4) 0.022(3) 0.018(3) 0.003(2) 0.008(2) 0.013(3)
C8 0.027(3) 0.031(3) 0.015(3) 0.005(2) 0.008(2) 0.011(3)
C9 0.021(3) 0.038(4) 0.020(3) 0.004(3) 0.009(2) 0.015(3)
C10 0.020(3) 0.036(4) 0.016(3) 0.002(2) 0.004(2) 0.002(3)
C11 0.016(3) 0.027(3) 0.017(3) 0.002(2) 0.004(2) 0.000(2)
C12 0.017(3) 0.020(3) 0.013(3) 0.003(2) 0.002(2) 0.004(2)
C13 0.014(3) 0.019(3) 0.011(2) -0.001(2) -0.0015(19) 0.003(2)
C14 0.021(3) 0.019(3) 0.008(2) 0.002(2) 0.001(2) 0.006(2)
C15 0.012(2) 0.015(3) 0.019(3) 0.001(2) 0.004(2) 0.004(2)
C16 0.024(3) 0.024(3) 0.018(3) 0.000(2) 0.007(2) -0.007(3)
C17 0.012(2) 0.018(3) 0.018(3) -0.001(2) 0.004(2) 0.004(2)
C18 0.017(3) 0.019(3) 0.018(3) -0.004(2) 0.005(2) -0.004(2)
C19 0.016(3) 0.022(3) 0.022(3) -0.005(2) -0.001(2) -0.001(2)
C20 0.016(3) 0.027(3) 0.031(3) -0.010(3) 0.004(2) 0.000(3)
C21 0.023(3) 0.021(3) 0.033(3) -0.002(3) 0.012(3) -0.007(3)
C22 0.028(3) 0.027(3) 0.017(3) -0.005(2) 0.008(2) -0.004(3)
C23 0.041(4) 0.023(3) 0.023(3) 0.000(3) 0.011(3) -0.009(3)
C24 0.050(4) 0.014(3) 0.017(3) 0.003(2) 0.005(3) 0.005(3)
C25 0.032(3) 0.020(3) 0.020(3) -0.001(2) 0.001(2) 0.005(3)
C26 0.020(3) 0.015(3) 0.017(3) -0.001(2) 0.003(2) 0.000(2)
C27 0.016(3) 0.019(3) 0.016(3) -0.003(2) 0.002(2) 0.006(2)
C28 0.021(3) 0.014(3) 0.019(3) -0.003(2) 0.008(2) -0.001(2)
C29 0.017(3) 0.012(3) 0.012(2) 0.001(2) 0.002(2) 0.002(2)
C30 0.023(3) 0.013(3) 0.020(3) 0.001(2) 0.004(2) -0.001(2)
C31 0.014(3) 0.021(3) 0.012(2) 0.002(2) 0.001(2) -0.001(2)
C32 0.012(2) 0.018(3) 0.014(3) 0.006(2) -0.001(2) -0.002(2)
C33 0.022(3) 0.027(3) 0.018(3) 0.002(2) 0.001(2) 0.002(3)
C34 0.027(3) 0.035(3) 0.015(3) 0.002(2) -0.001(2) -0.004(3)
C35 0.024(3) 0.033(3) 0.019(3) 0.009(2) -0.006(2) -0.002(3)
C36 0.016(3) 0.016(3) 0.023(3) 0.002(2) -0.004(2) -0.002(2)
C37 0.019(3) 0.024(3) 0.024(3) 0.002(2) -0.004(2) 0.000(2)
C38 0.013(3) 0.024(3) 0.033(3) -0.001(2) 0.004(2) 0.001(2)
C39 0.013(3) 0.020(3) 0.025(3) -0.001(2) 0.004(2) 0.000(2)
C40 0.010(2) 0.014(3) 0.020(3) -0.002(2) 0.003(2) -0.001(2)
C41 0.012(2) 0.014(3) 0.012(2) -0.001(2) 0.0025(19) -0.002(2)
C42 0.014(3) 0.013(3) 0.017(3) 0.002(2) -0.001(2) 0.000(2)
C43 0.024(3) 0.022(3) 0.018(3) 0.000(2) -0.004(2) -0.003(3)
C44 0.019(3) 0.024(3) 0.019(3) -0.004(2) 0.002(2) -0.002(2)
C45 0.033(3) 0.019(3) 0.020(3) -0.008(2) -0.001(2) -0.005(3)
C46 0.023(3) 0.013(3) 0.019(3) -0.003(2) 0.002(2) 0.007(2)
C47 0.020(3) 0.031(3) 0.020(3) -0.003(2) 0.005(2) -0.002(3)
C48 0.031(3) 0.024(3) 0.019(3) 0.002(2) 0.003(2) 0.005(3)
C49 0.029(3) 0.022(3) 0.023(3) -0.003(2) 0.004(3) -0.001(3)
C50 0.025(3) 0.035(4) 0.042(4) 0.002(3) 0.014(3) -0.011(3)
C51 0.026(3) 0.038(4) 0.034(4) -0.009(3) 0.002(3) 0.008(3)
C52 0.041(4) 0.058(5) 0.063(5) 0.022(4) 0.011(4) -0.005(4)
C53 0.033(4) 0.022(3) 0.041(4) -0.005(3) 0.018(3) -0.003(3)
C54 0.020(3) 0.035(4) 0.031(3) -0.005(3) 0.005(2) 0.006(3)
N1 0.015(2) 0.014(2) 0.009(2) 0.0008(17) -0.0022(16) 0.0011(19)
N2 0.012(2) 0.017(2) 0.013(2) -0.0007(17) 0.0000(17) 0.0027(19)
N3 0.011(2) 0.018(2) 0.014(2) 0.0000(17) 0.0061(17) 0.0058(19)
N4 0.022(2) 0.018(2) 0.017(2) 0.0041(18) 0.0088(19) 0.002(2)
N5 0.021(2) 0.036(3) 0.014(2) -0.008(2) 0.0065(19) -0.007(2)
N6 0.019(2) 0.015(2) 0.022(2) 0.0023(19) -0.0024(19) 0.000(2)
N7 0.011(2) 0.020(2) 0.011(2) 0.0002(17) 0.0010(16) 0.0000(19)
N8 0.014(2) 0.014(2) 0.010(2) -0.0004(17) 0.0019(16) 0.0029(19)
N9 0.012(2) 0.021(2) 0.013(2) 0.0019(18) 0.0031(17) -0.0012(19)
N10 0.013(2) 0.015(2) 0.014(2) 0.0037(17) 0.0024(17) 0.0006(19)
N11 0.011(2) 0.021(2) 0.011(2) -0.0001(17) 0.0012(16) -0.0034(19)
N12 0.012(2) 0.017(2) 0.012(2) -0.0004(17) 0.0004(17) 0.0009(18)
N13 0.033(3) 0.030(3) 0.018(3) -0.005(2) -0.001(2) 0.003(2)
N14 0.026(3) 0.049(3) 0.030(3) -0.005(3) -0.002(2) 0.003(3)
N15 0.035(3) 0.048(4) 0.035(3) 0.007(3) 0.012(3) -0.001(3)
N16 0.043(3) 0.034(3) 0.022(3) -0.007(2) -0.001(2) 0.001(3)
N17 0.071(5) 0.043(4) 0.043(4) -0.003(3) -0.005(3) 0.009(3)
N18 0.077(5) 0.030(3) 0.054(4) 0.006(3) 0.027(4) -0.002(3)
S1 0.0217(7) 0.0392(9) 0.0240(8) -0.0040(7) 0.0036(6) -0.0001(7)
Fe1 0.0111(5) 0.0168(6) 0.0108(5) 0.0009(4) 0.0024(4) 0.0011(5)
O1 0.019(2) 0.021(2) 0.038(3) -0.0041(18) 0.0027(18) -0.0047(18)
O2 0.0153(19) 0.023(2) 0.025(2) -0.0060(17) 0.0026(15) 0.0029(17)
O3 0.020(2) 0.030(2) 0.021(2) 0.0076(17) -0.0010(16) -0.0003(18)
O4 0.017(2) 0.028(2) 0.024(2) 0.0019(17) -0.0003(16) 0.0045(18)
O5 0.0149(19) 0.027(2) 0.0186(19) -0.0035(16) 0.0047(15) 0.0059(17)
O6 0.0172(19) 0.031(2) 0.0122(18) -0.0003(16) 0.0043(15) 0.0005(17)

loop_
_atom_type_symbol
_atom_type_description
_atom_type_scat_dispersion_real
_atom_type_scat_dispersion_imag
_atom_type_scat_source
C C 0.0033 0.0016 'International Tables Vol C Tables 4.2.6.8 and 6.1.1.4'
H H 0 0 'International Tables Vol C Tables 4.2.6.8 and 6.1.1.4'
N N 0.0061 0.0033 'International Tables Vol C Tables 4.2.6.8 and 6.1.1.4'
S S 0.1246 0.1234 'International Tables Vol C Tables 4.2.6.8 and 6.1.1.4'
Fe Fe 0.3463 0.8444 'International Tables Vol C Tables 4.2.6.8 and 6.1.1.4'
O O 0.0106 0.006 'International Tables Vol C Tables 4.2.6.8 and 6.1.1.4'

loop_
_geom_angle_atom_site_label_1
_geom_angle_atom_site_label_2
_geom_angle_atom_site_label_3
_geom_angle
_geom_angle_site_symmetry_1
_geom_angle_site_symmetry_3
N1 C1 N7 109.1(4) . .
N1 C1 H1 125.4 . .
N7 C1 H1 125.4 . .
N4 C2 N7 110.8(4) . .
N4 C2 H2 124.6 . .
N7 C2 H2 124.6 . .
O1 C3 N8 120.3(5) . .
O1 C3 C4 126.1(5) . .
N8 C3 C4 113.6(4) . .
C5 C4 C14 119.6(5) . .
C5 C4 C3 119.2(5) . .
C14 C4 C3 121.1(5) . .
C6 C5 C4 119.8(5) . .
C6 C5 H5 120.1 . .
C4 C5 H5 120.1 . .
C7 C6 C5 121.6(5) . .
C7 C6 H6 119.2 . .
C5 C6 H6 119.2 . .
C6 C7 C8 121.1(5) . .
C6 C7 H7 119.5 . .
C8 C7 H7 119.5 . .
C14 C8 C7 118.7(5) . .
C14 C8 C9 117.9(5) . .
C7 C8 C9 123.4(5) . .
C10 C9 C8 121.3(5) . .
C10 C9 H9 119.3 . .
C8 C9 H9 119.3 . .
C9 C10 C11 120.0(5) . .
C9 C10 H10 120 . .
C11 C10 H10 120 . .
C12 C11 C10 121.1(5) . .
C12 C11 H11 119.5 . .
C10 C11 H11 119.5 . .
C11 C12 C14 119.5(5) . .
C11 C12 C13 119.7(5) . .
C14 C12 C13 120.7(5) . .
O2 C13 N8 119.5(4) . .
O2 C13 C12 125.1(5) . .
N8 C13 C12 115.4(4) . .
C8 C14 C12 120.2(5) . .
C8 C14 C4 119.2(5) . .
C12 C14 C4 120.6(5) . .
N2 C15 N9 108.2(4) . .
N2 C15 H15 125.9 . .
N9 C15 H15 125.9 . .
N5 C16 N9 108.6(5) . .
N5 C16 H16 125.7 . .
N9 C16 H16 125.7 . .
O3 C17 N10 119.5(5) . .
O3 C17 C18 124.6(5) . .
N10 C17 C18 115.9(4) . .
C19 C18 C28 120.5(5) . .
C19 C18 C17 119.8(5) . .
C28 C18 C17 119.7(5) . .
C18 C19 C20 119.8(5) . .
C18 C19 H19 120.1 . .
C20 C19 H19 120.1 . .
C21 C20 C19 121.6(5) . .
C21 C20 H20 119.2 . .
C19 C20 H20 119.2 . .
C20 C21 C22 120.2(5) . .
C20 C21 H21 119.9 . .
C22 C21 H21 119.9 . .
C23 C22 C21 122.9(5) . .
C23 C22 C28 118.3(5) . .
C21 C22 C28 118.8(5) . .
C24 C23 C22 121.6(5) . .
C24 C23 H23 119.2 . .
C22 C23 H23 119.2 . .
C23 C24 C25 120.0(5) . .
C23 C24 H24 120 . .
C25 C24 H24 120 . .
C26 C25 C24 120.0(5) . .
C26 C25 H25 120 . .
C24 C25 H25 120 . .
C25 C26 C28 121.1(5) . .
C25 C26 C27 118.7(5) . .
C28 C26 C27 120.3(5) . .
O4 C27 N10 119.1(5) . .
O4 C27 C26 125.2(5) . .
N10 C27 C26 115.7(4) . .
C26 C28 C18 121.8(5) . .
C26 C28 C22 119.1(5) . .
C18 C28 C22 119.1(5) . .
N3 C29 N11 108.5(4) . .
N3 C29 H29 125.7 . .
N11 C29 H29 125.7 . .
N6 C30 N11 110.5(5) . .
N6 C30 H30 124.8 . .
N11 C30 H30 124.8 . .
O5 C31 N12 120.3(5) . .
O5 C31 C32 125.3(5) . .
N12 C31 C32 114.4(4) . .
C33 C32 C42 120.1(5) . .
C33 C32 C31 119.4(5) . .
C42 C32 C31 120.5(4) . .
C32 C33 C34 121.1(5) . .
C32 C33 H33 119.5 . .
C34 C33 H33 119.5 . .
C35 C34 C33 119.5(5) . .
C35 C34 H34 120.2 . .
C33 C34 H34 120.2 . .
C34 C35 C36 122.1(5) . .
C34 C35 H35 119 . .
C36 C35 H35 119 . .
C35 C36 C37 123.6(5) . .
C35 C36 C42 118.3(5) . .
C37 C36 C42 118.1(5) . .
C38 C37 C36 121.6(5) . .
C38 C37 H37 119.2 . .
C36 C37 H37 119.2 . .
C37 C38 C39 119.8(5) . .
C37 C38 H38 120.1 . .
C39 C38 H38 120.1 . .
C40 C39 C38 120.6(5) . .
C40 C39 H39 119.7 . .
C38 C39 H39 119.7 . .
C39 C40 C42 120.6(5) . .
C39 C40 C41 119.4(5) . .
C42 C40 C41 120.0(4) . .
O6 C41 N12 118.9(4) . .
O6 C41 C40 125.7(5) . .
N12 C41 C40 115.4(4) . .
C40 C42 C32 121.9(5) . .
C40 C42 C36 119.2(5) . .
C32 C42 C36 118.9(5) . .
N13 C43 C44 179.6(7) . .
C46 C44 C43 120.8(5) . .
C46 C44 C45 123.1(5) . .
C43 C44 C45 116.0(5) . .
N14 C45 C44 177.8(7) . .
C47 C46 C44 125.6(5) . .
C47 C46 S1 114.1(4) . .
C44 C46 S1 120.1(4) . .
C46 C47 C48 122.5(5) . .
C46 C47 C49 122.4(5) . .
C48 C47 C49 114.9(5) . .
N15 C48 C47 175.4(6) . .
N16 C49 C47 175.2(6) . .
S1 C50 H50A 109.5 . .
S1 C50 H50B 109.5 . .
H50A C50 H50B 109.5 . .
S1 C50 H50C 109.5 . .
H50A C50 H50C 109.5 . .
H50B C50 H50C 109.5 . .
N17 C51 C52 178.2(8) . .
C51 C52 H52A 109.5 . .
C51 C52 H52B 109.5 . .
H52A C52 H52B 109.5 . .
C51 C52 H52C 109.5 . .
H52A C52 H52C 109.5 . .
H52B C52 H52C 109.5 . .
N18 C53 C54 179.6(8) . .
C53 C54 H54A 109.5 . .
C53 C54 H54B 109.5 . .
H54A C54 H54B 109.5 . .
C53 C54 H54C 109.5 . .
H54A C54 H54C 109.5 . .
H54B C54 H54C 109.5 . .
C1 N1 N4 107.6(4) . .
C1 N1 Fe1 128.1(3) . .
N4 N1 Fe1 122.8(3) . .
C15 N2 N5 108.5(4) . .
C15 N2 Fe1 127.5(4) . .
N5 N2 Fe1 121.8(3) . .
C29 N3 N6 108.7(4) . .
C29 N3 Fe1 128.1(4) . .
N6 N3 Fe1 122.4(3) . .
C2 N4 N1 106.2(4) . .
C16 N5 N2 107.1(4) . .
C30 N6 N3 106.0(4) . .
C1 N7 C2 106.2(4) . .
C1 N7 N8 126.4(4) . .
C2 N7 N8 127.1(4) . .
N7 N8 C13 115.1(4) . .
N7 N8 C3 116.3(4) . .
C13 N8 C3 128.4(4) . .
C15 N9 C16 107.7(4) . .
C15 N9 N10 125.6(4) . .
C16 N9 N10 126.7(4) . .
N9 N10 C17 115.9(4) . .
N9 N10 C27 116.2(4) . .
C17 N10 C27 126.2(4) . .
C30 N11 C29 106.2(4) . .
C30 N11 N12 127.1(4) . .
C29 N11 N12 126.7(4) . .
N11 N12 C31 115.4(4) . .
N11 N12 C41 116.7(4) . .
C31 N12 C41 127.7(4) . .
C46 S1 C50 104.5(3) . .
N1 Fe1 N1 180 3 .
N1 Fe1 N3 91.16(16) 3 .
N1 Fe1 N3 88.84(16) . .
N1 Fe1 N3 88.84(16) 3 3
N1 Fe1 N3 91.16(16) . 3
N3 Fe1 N3 180 . 3
N1 Fe1 N2 88.85(16) 3 3
N1 Fe1 N2 91.15(16) . 3
N3 Fe1 N2 88.11(17) . 3
N3 Fe1 N2 91.89(17) 3 3
N1 Fe1 N2 91.15(16) 3 .
N1 Fe1 N2 88.85(16) . .
N3 Fe1 N2 91.89(17) . .
N3 Fe1 N2 88.11(17) 3 .
N2 Fe1 N2 180 3 .

loop_
_geom_bond_atom_site_label_1
_geom_bond_atom_site_label_2
_geom_bond_distance
C1 N1 1.318(6)
C1 N7 1.350(6)
C1 H1 0.95
C2 N4 1.296(6)
C2 N7 1.361(6)
C2 H2 0.95
C3 O1 1.200(6)
C3 N8 1.415(7)
C3 C4 1.484(7)
C4 C5 1.404(8)
C4 C14 1.434(7)
C5 C6 1.387(8)
C5 H5 0.95
C6 C7 1.356(8)
C6 H6 0.95
C7 C8 1.424(8)
C7 H7 0.95
C8 C14 1.412(7)
C8 C9 1.424(8)
C9 C10 1.363(8)
C9 H9 0.95
C10 C11 1.400(7)
C10 H10 0.95
C11 C12 1.373(7)
C11 H11 0.95
C12 C14 1.420(7)
C12 C13 1.461(7)
C13 O2 1.204(6)
C13 N8 1.410(6)
C15 N2 1.295(6)
C15 N9 1.360(6)
C15 H15 0.95
C16 N5 1.303(7)
C16 N9 1.365(6)
C16 H16 0.95
C17 O3 1.219(6)
C17 N10 1.412(6)
C17 C18 1.460(7)
C18 C19 1.375(7)
C18 C28 1.419(7)
C19 C20 1.405(7)
C19 H19 0.95
C20 C21 1.361(8)
C20 H20 0.95
C21 C22 1.423(8)
C21 H21 0.95
C22 C23 1.415(8)
C22 C28 1.424(7)
C23 C24 1.375(8)
C23 H23 0.95
C24 C25 1.408(8)
C24 H24 0.95
C25 C26 1.376(7)
C25 H25 0.95
C26 C28 1.415(7)
C26 C27 1.456(7)
C27 O4 1.220(6)
C27 N10 1.415(6)
C29 N3 1.301(6)
C29 N11 1.352(6)
C29 H29 0.95
C30 N6 1.297(6)
C30 N11 1.352(6)
C30 H30 0.95
C31 O5 1.216(6)
C31 N12 1.406(6)
C31 C32 1.481(7)
C32 C33 1.384(7)
C32 C42 1.414(7)
C33 C34 1.395(7)
C33 H33 0.95
C34 C35 1.359(8)
C34 H34 0.95
C35 C36 1.414(7)
C35 H35 0.95
C36 C37 1.415(7)
C36 C42 1.426(7)
C37 C38 1.364(8)
C37 H37 0.95
C38 C39 1.404(7)
C38 H38 0.95
C39 C40 1.371(7)
C39 H39 0.95
C40 C42 1.409(7)
C40 C41 1.470(7)
C41 O6 1.215(6)
C41 N12 1.411(6)
C43 N13 1.141(7)
C43 C44 1.421(7)
C44 C46 1.418(7)
C44 C45 1.426(8)
C45 N14 1.149(7)
C46 C47 1.406(7)
C46 S1 1.770(6)
C47 C48 1.420(8)
C47 C49 1.430(8)
C48 N15 1.153(7)
C49 N16 1.139(7)
C50 S1 1.808(6)
C50 H50A 0.98
C50 H50B 0.98
C50 H50C 0.98
C51 N17 1.154(8)
C51 C52 1.439(10)
C52 H52A 0.98
C52 H52B 0.98
C52 H52C 0.98
C53 N18 1.118(8)
C53 C54 1.453(9)
C54 H54A 0.98
C54 H54B 0.98
C54 H54C 0.98
N1 N4 1.408(5)
N1 Fe1 1.993(4)
N2 N5 1.408(6)
N2 Fe1 1.999(4)
N3 N6 1.387(6)
N3 Fe1 1.994(4)
N7 N8 1.383(5)
N9 N10 1.392(5)
N11 N12 1.389(5)
